data_4317986
loop_
_publ_author_name
'J. Jiang'
'M. J. Sarsfield'
'J. C. Renshaw'
'F. R. Livens'
'D. Collison'
'J. M. Charnock'
'M. Helliwell'
'H. Eccles'

_publ_section_title
;
 Synthesis and Characterization of Uranyl Compounds with Iminodiacetate
 and Oxydiacetate Displaying Variable Denticity
;
_journal_name_full 'Inorganic Chemistry'
_journal_page_first 2799
_journal_page_last 2806
_journal_paper_doi 10.1021/ic020121v
_journal_volume 41
_journal_year 2002
_chemical_formula_sum 'C14 H26 N2 O12 U'
_chemical_formula_weight 652.39
_space_group_IT_number 14
_symmetry_cell_setting monoclinic
_symmetry_Int_Tables_number 14
_symmetry_space_group_name_Hall '-P 2yn'
_symmetry_space_group_name_H-M 'P 1 21/n 1'
_cell_angle_alpha 90
_cell_angle_beta 91.69(3)
_cell_angle_gamma 90
_cell_formula_units_Z 2
_cell_length_a 6.875(3)
_cell_length_b 9.209(5)
_cell_length_c 16.410(7)
_cell_measurement_reflns_used 22
_cell_measurement_temperature 296.2
_cell_measurement_theta_max 10.9
_cell_measurement_theta_min 7.3
_cell_volume 1038.5(8)
_computing_cell_refinement 'MSC/AFC Diffractometer Control'
_computing_data_collection 'MSC/AFC Diffractometer Control'
_computing_data_reduction 'teXsan (MSC, 1995)'
_computing_publication_material 'teXsan (MSC, 1995)'
_computing_structure_refinement 'teXsan (MSC, 1995)'
_computing_structure_solution
;
SHELXS86 (Sheldrick, 1985)
;
_diffrn_ambient_temperature 296.2
_diffrn_measurement_device 'Rigaku AFC6S'
_diffrn_measurement_method \w-2\q
_diffrn_orient_matrix_UB_11 -0.13930
_diffrn_orient_matrix_UB_12 0.01096
_diffrn_orient_matrix_UB_13 -0.01829
_diffrn_orient_matrix_UB_21 -0.04036
_diffrn_orient_matrix_UB_22 -0.00509
_diffrn_orient_matrix_UB_23 0.05798
_diffrn_orient_matrix_UB_31 0.01204
_diffrn_orient_matrix_UB_32 0.10792
_diffrn_orient_matrix_UB_33 0.00459
_diffrn_radiation_detector 'scintillation counter'
_diffrn_radiation_monochromator graphite
_diffrn_radiation_source 'X-ray tube'
_diffrn_radiation_type 'Mo K\a'
_diffrn_radiation_wavelength 0.7107
_diffrn_reflns_av_R_equivalents 0.44072
_diffrn_reflns_av_sigmaI/netI 0.080
_diffrn_reflns_limit_h_max 8
_diffrn_reflns_limit_h_min -7
_diffrn_reflns_limit_k_max 10
_diffrn_reflns_limit_k_min 0
_diffrn_reflns_limit_l_max 19
_diffrn_reflns_limit_l_min -7
_diffrn_reflns_number 1976
_diffrn_reflns_reduction_process 'Lp corrections applied'
_diffrn_reflns_theta_max 25.00
_diffrn_reflns_theta_min 1.24
_diffrn_standards_decay_% -3.07
_diffrn_standards_interval_count 150
_diffrn_standards_number 3
_exptl_absorpt_coefficient_mu 7.881
_exptl_absorpt_correction_T_max 1.000
_exptl_absorpt_correction_T_min 0.783
_exptl_absorpt_correction_type
;
\y scans (North,Phillips & Matthews, 1968)
;
_exptl_crystal_colour yellow
_exptl_crystal_density_diffrn 2.086
_exptl_crystal_density_meas ?
_exptl_crystal_description block
_exptl_crystal_F_000 624.00
_exptl_crystal_size_max 0.20
_exptl_crystal_size_mid 0.16
_exptl_crystal_size_min 0.15
_refine_diff_density_max 2.22
_refine_diff_density_min -1.98
_refine_ls_extinction_method none
_refine_ls_goodness_of_fit_all 1.816
_refine_ls_goodness_of_fit_obs 1.994
_refine_ls_hydrogen_treatment noref
_refine_ls_matrix_type full
_refine_ls_number_constraints 0
_refine_ls_number_parameters 133
_refine_ls_number_reflns 1161
_refine_ls_number_restraints 0
_refine_ls_R_factor_all 0.1078
_refine_ls_R_factor_obs 0.0509
_refine_ls_shift/esd_max 0.0000
_refine_ls_shift/esd_mean 0.0020
_refine_ls_structure_factor_coef F
_refine_ls_weighting_details 'w = 1/[\s^2^(Fo) + 0.00005|Fo|^2^]'
_refine_ls_weighting_scheme calc
_refine_ls_wR_factor_all 0.0512
_refine_ls_wR_factor_obs 0.0444
_reflns_number_observed 1161
_reflns_number_total 1911
_reflns_observed_criterion >1.00\s(I)
_cod_data_source_file ic020121v_2.cif
_cod_data_source_block C14H26N2O12U
_cod_depositor_comments
;
 Correcting the data name order in the GEOM_TORSION loop.

 Antanas Vaitkus,
 2018-08-08

The following automatic conversions were performed:

'_exptl_crystal_density_meas' value 'not measured' was changed to '?'
- the value is perceived as not measured.

Automatic conversion script
Id: cif_fix_values 3008 2015-01-20 13:52:24Z robertas 

The following automatic conversions were performed:

'_refine_ls_weighting_scheme' value 'w = 1/[\s^2^(Fo) +
0.00005|Fo|^2^]' was changed to 'calc'. New tag
'_refine_ls_weighting_details' was created. The value of the new tag
was set to 'w = 1/[\s^2^(Fo) + 0.00005|Fo|^2^]'.

Automatic conversion script
Id: cif_fix_values 3143 2015-03-26 13:38:13Z robertas 

The following automatic conversions were performed:
data name '_geom_bond_atom_site_label_D' replaced with
'_geom_hbond_atom_site_label_D' as specified in the replacement file
'/home/antanas/src/cod-tools/trunk/data/replacement-values/replacement_tags.lst'.

data
name '_geom_bond_atom_site_label_H' replaced with
'_geom_hbond_atom_site_label_H' as specified in the replacement file
'/home/antanas/src/cod-tools/trunk/data/replacement-values/replacement_tags.lst'.

data
name '_geom_contact_atom_site_label_a' replaced with
'_geom_hbond_atom_site_label_A' as specified in the replacement file
'/home/antanas/src/cod-tools/trunk/data/replacement-values/replacement_tags.lst'.

data
name '_geom_bond_distance_DH' replaced with '_geom_hbond_distance_DH'
as specified in the replacement file
'/home/antanas/src/cod-tools/trunk/data/replacement-values/replacement_tags.lst'.

data
name '_geom_contact_distance_HA' replaced with
'_geom_hbond_distance_HA' as specified in the replacement file
'/home/antanas/src/cod-tools/trunk/data/replacement-values/replacement_tags.lst'.

data
name '_geom_contact_distance_DA' replaced with
'_geom_hbond_distance_DA' as specified in the replacement file
'/home/antanas/src/cod-tools/trunk/data/replacement-values/replacement_tags.lst'.

data
name '_geom_angle_DHA' replaced with '_geom_hbond_angle_DHA' as
specified in the replacement file
'/home/antanas/src/cod-tools/trunk/data/replacement-values/replacement_tags.lst'.

data
name '_geom_contact_site_symmetry_A' replaced with
'_geom_hbond_site_symmetry_A' as specified in the replacement file
'/home/antanas/src/cod-tools/trunk/data/replacement-values/replacement_tags.lst'.

Automatic conversion script
Id: cif_correct_tags 5005 2017-03-03 11:38:54Z antanas 
;
_cod_original_cell_volume 1038.4(7)
_cod_original_sg_symbol_H-M 'P 21/n     '
_cod_original_formula_sum 'C14 H26 N2 O12 U '
_cod_database_code 4317986

loop_
_symmetry_equiv_pos_as_xyz
'   +x,   +y,   +z'
1/2-x,1/2+y,1/2-z
'   -x,   -y,   -z'
1/2+x,1/2-y,1/2+z

loop_
_atom_site_aniso_label
_atom_site_aniso_U_11
_atom_site_aniso_U_22
_atom_site_aniso_U_33
_atom_site_aniso_U_12
_atom_site_aniso_U_13
_atom_site_aniso_U_23
U(1) 0.0318(4) 0.0308(4) 0.0289(4) -0.0013(9) 0.0039(3) 0.0024(9)
O(1) 0.039(7) 0.050(7) 0.055(7) 0.010(6) 0.013(5) 0.011(6)
O(2) 0.069(9) 0.050(7) 0.07(1) 0.025(9) 0.016(8) 0.020(7)
O(3) 0.045(6) 0.044(6) 0.056(6) -0.02(1) 0.013(5) 0.030(10)
O(4) 0.074(9) 0.060(9) 0.056(8) 0.016(7) 0.025(6) 0.025(7)
O(5) 0.054(8) 0.039(7) 0.050(7) 0.001(6) 0.015(6) 0.011(6)
O(6) 0.060(8) 0.047(7) 0.043(7) -0.031(6) 0.000(6) 0.011(6)
N(1) 0.046(8) 0.04(1) 0.051(8) 0.015(6) -0.001(6) -0.006(7)
C(1) 0.024(10) 0.05(1) 0.06(1) -0.014(8) 0.003(8) 0.001(10)
C(2) 0.06(1) 0.05(1) 0.05(1) 0.024(10) 0.005(9) 0.003(9)
C(3) 0.05(1) 0.05(1) 0.037(10) -0.002(9) 0.013(8) 0.016(8)
C(4) 0.025(9) 0.05(1) 0.04(1) 0.012(8) 0.012(7) 0.006(9)
C(5) 0.09(2) 0.05(2) 0.06(1) 0.01(1) -0.02(1) -0.002(9)
C(6) 0.05(1) 0.04(2) 0.06(1) -0.010(8) 0.016(8) 0.010(8)
C(7) 0.17(2) 0.16(3) 0.06(1) -0.02(2) -0.06(1) 0.01(2)

loop_
_atom_site_label
_atom_site_fract_x
_atom_site_fract_y
_atom_site_fract_z
_atom_site_U_iso_or_equiv
_atom_site_occupancy
_atom_site_refinement_flags
_atom_site_thermal_displace_type
_atom_site_calc_flag
_atom_site_calc_attached_atom
U(1) 1.0000 0.0000 1.0000 0.0305(2) 0.500 S Uani d ?
O(1) 0.733(1) 0.165(1) 0.9770(6) 0.048(4) 1.000 . Uani d ?
O(2) 0.516(2) 0.330(1) 1.0173(8) 0.062(5) 1.000 . Uani d ?
O(3) 0.702(1) 0.001(2) 1.0958(5) 0.048(3) 1.000 . Uani d ?
O(4) 0.828(2) -0.324(1) 1.1953(7) 0.063(4) 1.000 . Uani d ?
O(5) 0.951(2) -0.198(1) 1.0941(6) 0.047(4) 1.000 . Uani d ?
O(6) 1.102(2) 0.112(1) 1.0758(6) 0.050(4) 1.000 . Uani d ?
N(1) 1.179(2) 0.540(1) 1.0845(8) 0.047(5) 1.000 . Uani d ?
C(1) 0.608(2) 0.218(2) 1.027(1) 0.044(5) 1.000 . Uani d ?
C(2) 0.579(3) 0.125(2) 1.102(1) 0.050(6) 1.000 . Uani d ?
C(3) 0.681(2) -0.105(2) 1.1594(9) 0.043(5) 1.000 . Uani d ?
C(4) 0.831(2) -0.219(2) 1.1506(10) 0.039(5) 1.000 . Uani d ?
C(5) 1.023(3) 0.466(2) 1.0370(10) 0.065(7) 1.000 . Uani d ?
C(6) 1.216(2) 0.465(2) 1.165(1) 0.050(6) 1.000 . Uani d ?
C(7) 1.364(4) 0.552(3) 1.215(1) 0.13(1) 1.000 . Uani d ?
H(1a) 1.2951 0.5381 1.0544 0.056 1.000 . Uiso c ?
H(1b) 1.1422 0.6375 1.0941 0.056 1.000 . Uiso c ?
H(2a) 0.4470 0.0955 1.1045 0.060 1.000 . Uiso c ?
H(2b) 0.6137 0.1784 1.1501 0.060 1.000 . Uiso c ?
H(3a) 0.6980 -0.0600 1.2111 0.051 1.000 . Uiso c ?
H(3b) 0.5558 -0.1481 1.1551 0.051 1.000 . Uiso c ?
H(5a) 1.0630 0.3696 1.0262 0.078 1.000 . Uiso c ?
H(5b) 0.9093 0.4645 1.0686 0.078 1.000 . Uiso c ?
H(6a) 1.0979 0.4581 1.1935 0.059 1.000 . Uiso c ?
H(6b) 1.2656 0.3699 1.1561 0.059 1.000 . Uiso c ?
H(7b) 1.4809 0.5585 1.1863 0.157 1.000 . Uiso c ?
H(7c) 1.3132 0.6471 1.2233 0.157 1.000 . Uiso c ?
H(7a) 1.3868 0.5062 1.2659 0.157 1.000 . Uiso c ?

loop_
_atom_type_symbol
_atom_type_oxidation_number
_atom_type_number_in_cell
_atom_type_scat_dispersion_real
_atom_type_scat_dispersion_imag
_atom_type_scat_source
C 0 28 0.003 0.002
;International Tables for Crystallography
(1992, Vol. C, Tables 4.2.6.8 and 6.1.1.1)
;
H 0 52 0.000 0.000
;International Tables for Crystallography
(1992, Vol. C, Table 6.1.1.2)
;
N 0 4 0.006 0.003
;International Tables for Crystallography
(1992, Vol. C, Tables 4.2.6.8 and 6.1.1.1)
;
O 0 24 0.011 0.006
;International Tables for Crystallography
(1992, Vol. C, Tables 4.2.6.8 and 6.1.1.1)
;
U 0 2 -9.677 9.665
;International Tables for Crystallography
(1992, Vol. C, Tables 4.2.6.8 and 6.1.1.1)
;

loop_
_geom_angle_atom_site_label_1
_geom_angle_atom_site_label_2
_geom_angle_atom_site_label_3
_geom_angle
_geom_angle_site_symmetry_1
_geom_angle_site_symmetry_2
_geom_angle_site_symmetry_3
_geom_angle_publ_flag
O(1) U(1) O(1) 180.00 . . 3_757 yes
O(1) U(1) O(3) 58.9(4) . . . yes
O(1) U(1) O(3) 121.1(4) . . 3_757 yes
O(1) U(1) O(5) 117.2(3) . . . yes
O(1) U(1) O(5) 62.8(3) . . 3_757 yes
O(1) U(1) O(6) 91.6(5) . . . yes
O(1) U(1) O(6) 88.4(5) . . 3_757 yes
O(1) U(1) O(3) 121.1(4) 3_757 . . yes
O(1) U(1) O(3) 58.9(4) 3_757 . 3_757 yes
O(1) U(1) O(5) 62.8(3) 3_757 . . yes
O(1) U(1) O(5) 117.2(3) 3_757 . 3_757 yes
O(1) U(1) O(6) 88.4(5) 3_757 . . yes
O(1) U(1) O(6) 91.6(5) 3_757 . 3_757 yes
O(3) U(1) O(3) 180.0000(1) . . 3_757 yes
O(3) U(1) O(5) 59.7(4) . . . yes
O(3) U(1) O(5) 120.3(4) . . 3_757 yes
O(3) U(1) O(6) 82.8(5) . . . yes
O(3) U(1) O(6) 97.2(5) . . 3_757 yes
O(3) U(1) O(5) 120.3(4) 3_757 . . yes
O(3) U(1) O(5) 59.7(4) 3_757 . 3_757 yes
O(3) U(1) O(6) 97.2(5) 3_757 . . yes
O(3) U(1) O(6) 82.8(5) 3_757 . 3_757 yes
O(5) U(1) O(5) 180.00 . . 3_757 yes
O(5) U(1) O(6) 92.9(4) . . . yes
O(5) U(1) O(6) 87.1(4) . . 3_757 yes
O(5) U(1) O(6) 87.1(4) 3_757 . . yes
O(5) U(1) O(6) 92.9(4) 3_757 . 3_757 yes
O(6) U(1) O(6) 180.00 . . 3_757 yes
U(1) O(1) C(1) 130(1) . . . yes
U(1) O(3) C(2) 121.6(9) . . . yes
U(1) O(3) C(3) 121.6(10) . . . yes
C(2) O(3) C(3) 114(1) . . . yes
U(1) O(5) C(4) 132(1) . . . yes
C(5) N(1) C(6) 110(1) . . . yes
C(5) N(1) H(1a) 109.2 . . . no
C(5) N(1) H(1b) 109.1 . . . no
C(6) N(1) H(1a) 109.2 . . . no
C(6) N(1) H(1b) 109.1 . . . no
H(1a) N(1) H(1b) 109.4 . . . no
O(1) C(1) O(2) 126(1) . . . yes
O(1) C(1) C(2) 113(1) . . . yes
O(2) C(1) C(2) 120(1) . . . yes
O(3) C(2) C(1) 107(1) . . . yes
O(3) C(2) H(2a) 110.0 . . . no
O(3) C(2) H(2b) 109.9 . . . no
C(1) C(2) H(2a) 110.0 . . . no
C(1) C(2) H(2b) 110.0 . . . no
H(2a) C(2) H(2b) 109.6 . . . no
O(3) C(3) C(4) 109(1) . . . yes
O(3) C(3) H(3a) 109.5 . . . no
O(3) C(3) H(3b) 109.6 . . . no
C(4) C(3) H(3a) 109.5 . . . no
C(4) C(3) H(3b) 109.5 . . . no
H(3a) C(3) H(3b) 109.5 . . . no
O(4) C(4) O(5) 125(1) . . . yes
O(4) C(4) C(3) 118(1) . . . yes
O(5) C(4) C(3) 115(1) . . . yes
N(1) C(5) C(5) 113(2) . . 3_767 yes
N(1) C(5) H(5a) 108.4 . . . no
N(1) C(5) H(5b) 108.4 . . . no
C(5) C(5) H(5a) 108.5 3_767 . . no
C(5) C(5) H(5b) 108.5 3_767 . . no
H(5a) C(5) H(5b) 109.6 . . . no
N(1) C(6) C(7) 108(1) . . . yes
N(1) C(6) H(6a) 109.8 . . . no
N(1) C(6) H(6b) 109.6 . . . no
C(7) C(6) H(6a) 109.9 . . . no
C(7) C(6) H(6b) 109.4 . . . no
H(6a) C(6) H(6b) 109.4 . . . no
C(6) C(7) H(7b) 109.7 . . . no
C(6) C(7) H(7c) 109.1 . . . no
C(6) C(7) H(7a) 109.3 . . . no
H(7b) C(7) H(7c) 109.7 . . . no
H(7b) C(7) H(7a) 109.9 . . . no
H(7c) C(7) H(7a) 109.2 . . . no

loop_
_geom_bond_atom_site_label_1
_geom_bond_atom_site_label_2
_geom_bond_distance
_geom_bond_site_symmetry_1
_geom_bond_site_symmetry_2
_geom_bond_publ_flag
U(1) O(1) 2.40(1) . . yes
U(1) O(1) 2.40(1) . 3_757 yes
U(1) O(3) 2.621(9) . . yes
U(1) O(3) 2.621(9) . 3_757 yes
U(1) O(5) 2.42(1) . . yes
U(1) O(5) 2.42(1) . 3_757 yes
U(1) O(6) 1.75(1) . . yes
U(1) O(6) 1.75(1) . 3_757 yes
O(1) C(1) 1.30(2) . . yes
O(2) C(1) 1.21(2) . . yes
O(3) C(2) 1.42(2) . . yes
O(3) C(3) 1.44(2) . . yes
O(4) C(4) 1.22(2) . . yes
O(5) C(4) 1.27(2) . . yes
N(1) C(5) 1.47(2) . . yes
N(1) C(6) 1.51(2) . . yes
N(1) H(1a) 0.95 . . no
N(1) H(1b) 0.95 . . no
C(1) C(2) 1.52(2) . . yes
C(2) H(2a) 0.95 . . no
C(2) H(2b) 0.95 . . no
C(3) C(4) 1.47(2) . . yes
C(3) H(3a) 0.95 . . no
C(3) H(3b) 0.95 . . no
C(5) C(5) 1.39(3) . 3_767 yes
C(5) H(5a) 0.95 . . no
C(5) H(5b) 0.95 . . no
C(6) C(7) 1.51(2) . . yes
C(6) H(6a) 0.95 . . no
C(6) H(6b) 0.95 . . no
C(7) H(7b) 0.94 . . no
C(7) H(7c) 0.95 . . no
C(7) H(7a) 0.95 . . no

loop_
_geom_contact_atom_site_label_1
_geom_contact_atom_site_label_2
_geom_contact_distance
_geom_contact_site_symmetry_1
_geom_contact_site_symmetry_2
_geom_contact_publ_flag
O(1) N(1) 2.97(2) . 3_767 no
O(1) O(3) 3.53(1) . 3_657 no
O(1) C(5) 3.54(2) . . no
O(2) N(1) 2.97(2) . 3_767 no
O(2) O(2) 3.19(2) . 3_667 no
O(2) N(1) 3.23(2) . 1_455 no
O(2) C(6) 3.46(2) . 1_455 no
O(3) C(1) 3.53(2) . 3_657 no
O(4) N(1) 3.31(2) . 1_545 no
O(4) C(6) 3.34(2) . 1_545 no
O(4) C(2) 3.40(2) . 2_647 no
O(4) C(7) 3.42(3) . 1_445 no
O(4) C(3) 3.52(2) . 2_647 no
O(4) C(5) 3.53(2) . 1_545 no
O(5) N(1) 2.88(2) . 1_545 no
O(5) C(5) 3.27(2) . 1_545 no
O(5) C(5) 3.28(2) . 3_757 no
O(6) C(2) 3.30(2) . 1_655 no
O(6) C(5) 3.36(2) . . no
O(6) C(7) 3.48(2) . 2_747 no
N(1) C(1) 3.26(2) . 3_767 no
N(1) C(4) 3.47(2) . 1_565 no

loop_
_geom_hbond_atom_site_label_D
_geom_hbond_atom_site_label_H
_geom_hbond_atom_site_label_A
_geom_hbond_distance_DH
_geom_hbond_distance_HA
_geom_hbond_distance_DA
_geom_hbond_angle_DHA
_geom_hbond_site_symmetry_A
N(1) H(1a) O(2) 0.95 2.15 2.97(2) 143.6 3_767
N(1) H(1b) O(5) 0.95 2.00 2.88(2) 153.4 1_565
N(1) H(1b) O(1) 0.95 2.34 2.97(2) 123.5 3_767

loop_
_geom_torsion_atom_site_label_1
_geom_torsion_atom_site_label_2
_geom_torsion_atom_site_label_3
_geom_torsion_atom_site_label_4
_geom_torsion_site_symmetry_1
_geom_torsion_site_symmetry_2
_geom_torsion_site_symmetry_3
_geom_torsion_site_symmetry_4
_geom_torsion
_geom_torsion_publ_flag
U(1) O(1) C(1) O(2) . . . . 157(1) no
U(1) O(1) C(1) C(2) . . . . -24(1) no
U(1) O(1) C(1) O(2) . 3_757 3_757 3_757 -157(1) no
U(1) O(1) C(1) C(2) . 3_757 3_757 3_757 24(1) no
U(1) O(3) C(2) C(1) . . . . 19(1) no
U(1) O(3) C(3) C(4) . . . . -8(1) no
U(1) O(3) C(2) C(1) . 3_757 3_757 3_757 -19(1) no
U(1) O(3) C(3) C(4) . 3_757 3_757 3_757 8(1) no
U(1) O(5) C(4) O(4) . . . . -177(1) no
U(1) O(5) C(4) C(3) . . . . 4(2) no
U(1) O(5) C(4) O(4) . 3_757 3_757 3_757 177(1) no
U(1) O(5) C(4) C(3) . 3_757 3_757 3_757 -4(2) no
O(1) U(1) O(1) C(1) . . 3_757 3_757 -4(2) no
O(1) U(1) O(3) C(2) . . . . -22(1) no
O(1) U(1) O(3) C(3) . . . . 173(1) no
O(1) U(1) O(3) C(2) . . 3_757 3_757 -157(1) no
O(1) U(1) O(3) C(3) . . 3_757 3_757 6(1) no
O(1) U(1) O(5) C(4) . . . . -19(1) no
O(1) U(1) O(5) C(4) . . 3_757 3_757 -160(1) no
O(1) C(1) C(2) O(3) . . . . 0(1) no
O(2) C(1) C(2) O(3) . . . . 178(1) no
O(3) U(1) O(1) C(1) . . . . 25(1) no
O(3) U(1) O(1) C(1) . . 3_757 3_757 154(1) no
O(3) U(1) O(3) C(2) . . 3_757 3_757 154(1) no
O(3) U(1) O(3) C(3) . . 3_757 3_757 154(1) no
O(3) U(1) O(5) C(4) . . . . -6(1) no
O(3) U(1) O(5) C(4) . . 3_757 3_757 -173(1) no
O(3) C(3) C(4) O(4) . . . . -174(1) no
O(3) C(3) C(4) O(5) . . . . 3(2) no
O(5) U(1) O(1) C(1) . . . . 38(1) no
O(5) U(1) O(1) C(1) . . 3_757 3_757 141(1) no
O(5) U(1) O(3) C(2) . . . . 171(1) no
O(5) U(1) O(3) C(3) . . . . 7(1) no
O(5) U(1) O(3) C(2) . . 3_757 3_757 8(1) no
O(5) U(1) O(3) C(3) . . 3_757 3_757 172(1) no
O(5) U(1) O(5) C(4) . . 3_757 3_757 172(1) no
O(6) U(1) O(1) C(1) . . . . -55(1) no
O(6) U(1) O(1) C(1) . . 3_757 3_757 -124(1) no
O(6) U(1) O(3) C(2) . . . . 73(1) no
O(6) U(1) O(3) C(3) . . . . -89(1) no
O(6) U(1) O(3) C(2) . . 3_757 3_757 106(1) no
O(6) U(1) O(3) C(3) . . 3_757 3_757 -90(1) no
O(6) U(1) O(5) C(4) . . . . 73(1) no
O(6) U(1) O(5) C(4) . . 3_757 3_757 106(1) no
N(1) C(5) C(5) N(1) . . 3_767 3_767 180.0000 no
C(1) C(2) O(3) C(3) . . . . -175(1) no
C(2) O(3) C(3) C(4) . . . . -173(1) no
C(5) N(1) C(6) C(7) . . . . -174(1) no
C(5) C(5) N(1) C(6) . 3_767 3_767 3_767 -177(1) no
